data_7026565
loop_
_publ_author_name
'Shen, Miao'
'Huang, Wei'
'Zhang, Wenjuan'
'Hao, Xiang'
'Sun, Wen-Hua'
'Redshaw, Carl'

_publ_section_title
;
 Synthesis and characterisation of alkylaluminium benzimidazolates and
 their use in the ring-opening polymerisation of \e-caprolactone.
;
_journal_issue 41
_journal_name_full 'Dalton transactions (Cambridge, England : 2003)'
_journal_page_first 9912
_journal_page_last 9922
_journal_paper_doi 10.1039/c0dt00514b
_journal_volume 39
_journal_year 2010
_chemical_formula_sum 'C19 H25 Al2 Cl2 N3'
_chemical_formula_weight 420.28
_chemical_name_systematic
;
?
;
_space_group_IT_number 15
_symmetry_cell_setting monoclinic
_symmetry_space_group_name_Hall '-C 2yc'
_symmetry_space_group_name_H-M 'C 1 2/c 1'
_atom_sites_solution_hydrogens geom
_atom_sites_solution_primary direct
_atom_sites_solution_secondary difmap
_audit_creation_method SHELXL-97
_cell_angle_alpha 90.00
_cell_angle_beta 112.05(3)
_cell_angle_gamma 90.00
_cell_formula_units_Z 8
_cell_length_a 36.391(7)
_cell_length_b 7.5279(15)
_cell_length_c 17.176(3)
_cell_measurement_temperature 173(2)
_cell_measurement_theta_max 27.48
_cell_measurement_theta_min 1.21
_cell_volume 4361.2(17)
_computing_cell_refinement 'Siemens SMART & SAINT'
_computing_data_collection 'Siemens SMART'
_computing_data_reduction 'Siemens XPREP'
_computing_molecular_graphics 'Bruker SHELXTL'
_computing_publication_material 'Bruker SHELXTL'
_computing_structure_refinement 'SHELXL-97 (Sheldrick, 1997)'
_computing_structure_solution 'SHELXS-97 (Sheldrick, 1990)'
_diffrn_ambient_temperature 173(2)
_diffrn_measured_fraction_theta_full 0.994
_diffrn_measured_fraction_theta_max 0.994
_diffrn_measurement_device_type 'Bruker P4'
_diffrn_measurement_method '\w scans'
_diffrn_radiation_monochromator graphite
_diffrn_radiation_source 'fine-focus sealed tube'
_diffrn_radiation_type MoK\a
_diffrn_radiation_wavelength 0.71073
_diffrn_reflns_av_R_equivalents 0.0392
_diffrn_reflns_av_sigmaI/netI 0.0337
_diffrn_reflns_limit_h_max 33
_diffrn_reflns_limit_h_min -46
_diffrn_reflns_limit_k_max 9
_diffrn_reflns_limit_k_min -9
_diffrn_reflns_limit_l_max 22
_diffrn_reflns_limit_l_min -22
_diffrn_reflns_number 16729
_diffrn_reflns_theta_full 27.48
_diffrn_reflns_theta_max 27.48
_diffrn_reflns_theta_min 1.21
_diffrn_standards_decay_% none
_diffrn_standards_interval_count none
_diffrn_standards_interval_time none
_diffrn_standards_number none
_exptl_absorpt_coefficient_mu 0.386
_exptl_absorpt_correction_T_max 0.9164
_exptl_absorpt_correction_T_min 0.8392
_exptl_absorpt_correction_type empirical
_exptl_absorpt_process_details 'SADABS (Sheldrick, 1996)'
_exptl_crystal_colour Colorless
_exptl_crystal_density_diffrn 1.280
_exptl_crystal_density_method 'not measured'
_exptl_crystal_description Prism
_exptl_crystal_F_000 1760
_exptl_crystal_size_max 0.47
_exptl_crystal_size_mid 0.41
_exptl_crystal_size_min 0.23
_refine_diff_density_max 1.336
_refine_diff_density_min -0.908
_refine_diff_density_rms 0.170
_refine_ls_extinction_method none
_refine_ls_goodness_of_fit_ref 1.082
_refine_ls_hydrogen_treatment constr
_refine_ls_matrix_type full
_refine_ls_number_parameters 235
_refine_ls_number_reflns 4962
_refine_ls_number_restraints 0
_refine_ls_restrained_S_all 1.082
_refine_ls_R_factor_gt 0.0817
_refine_ls_shift/su_max 0.000
_refine_ls_shift/su_mean 0.000
_refine_ls_structure_factor_coef Fsqd
_refine_ls_weighting_details 'calc w=1/[\s^2^(Fo^2^)+(0.1162P)^2^+14.5349P] where P=(Fo^2^+2Fc^2^)/3'
_refine_ls_weighting_scheme calc
_refine_ls_wR_factor_gt 0.2163
_refine_ls_wR_factor_ref 0.2231
_reflns_number_gt 4733
_reflns_number_total 4962
_reflns_threshold_expression >2sigma(I)
_cod_data_source_file c0dt00514b.txt
_cod_data_source_block 8
_cod_depositor_comments
;
The following automatic conversions were performed:

'_symmetry_cell_setting' value 'Monoclinic' changed to 'monoclinic'
according to /home/saulius/struct/CIF-dictionaries/cif_core.dic
dictionary named 'cif_core.dic' version 2.4.2 from 2011-04-26.

Automatic conversion script
Id: cif_fix_values 1891 2012-01-12 08:04:46Z andrius 
;
_cod_original_cell_volume 4361.2(15)
_cod_original_sg_symbol_H-M C2/c
_cod_database_code 7026565
_refine_ls_r_factor_ref 0.0856

loop_
_symmetry_equiv_pos_as_xyz
'x, y, z'
'-x, y, -z+1/2'
'x+1/2, y+1/2, z'
'-x+1/2, y+1/2, -z+1/2'
'-x, -y, -z'
'x, -y, z-1/2'
'-x+1/2, -y+1/2, -z'
'x+1/2, -y+1/2, z-1/2'

loop_
_atom_site_label
_atom_site_type_symbol
_atom_site_fract_x
_atom_site_fract_y
_atom_site_fract_z
_atom_site_U_iso_or_equiv
_atom_site_adp_type
_atom_site_occupancy
_atom_site_symmetry_multiplicity
_atom_site_calc_flag
_atom_site_refinement_flags
Al1 Al 0.09112(3) 0.56948(13) 0.31090(6) 0.0336(3) Uani 1 1 d .
Cl2 Cl 0.19203(3) -0.04407(14) 0.35405(7) 0.0590(3) Uani 1 1 d .
Cl1 Cl 0.22753(3) 0.14641(17) 0.20562(7) 0.0572(3) Uani 1 1 d .
Al2 Al 0.17817(3) 0.02184(14) 0.22348(7) 0.0422(3) Uani 1 1 d .
N2 N 0.09927(7) 0.4150(4) 0.22955(16) 0.0316(5) Uani 1 1 d .
N3 N 0.13871(7) 0.2098(3) 0.20364(16) 0.0296(5) Uani 1 1 d .
N1 N 0.14838(7) 0.5206(3) 0.37445(16) 0.0297(5) Uani 1 1 d .
C5 C 0.16525(8) 0.4124(4) 0.33314(18) 0.0289(6) Uani 1 1 d .
C7 C 0.07697(8) 0.3315(4) 0.15507(19) 0.0311(6) Uani 1 1 d .
C12 C 0.10091(8) 0.2045(4) 0.13771(18) 0.0299(6) Uani 1 1 d .
C4 C 0.20587(9) 0.3859(4) 0.3636(2) 0.0335(6) Uani 1 1 d .
H4A H 0.2178 0.3170 0.3331 0.040 Uiso 1 1 calc R
C3 C 0.22890(9) 0.4633(5) 0.4405(2) 0.0372(7) Uani 1 1 d .
H3A H 0.2568 0.4453 0.4631 0.045 Uiso 1 1 calc R
C6 C 0.13557(8) 0.3402(4) 0.25485(18) 0.0289(6) Uani 1 1 d .
C2 C 0.21149(10) 0.5649(4) 0.4832(2) 0.0366(7) Uani 1 1 d .
H2A H 0.2270 0.6142 0.5363 0.044 Uiso 1 1 calc R
C11 C 0.08613(9) 0.1019(4) 0.0644(2) 0.0351(6) Uani 1 1 d .
H11A H 0.1022 0.0165 0.0515 0.042 Uiso 1 1 calc R
C1 C 0.17078(9) 0.5952(4) 0.44812(19) 0.0334(6) Uani 1 1 d .
C9 C 0.02295(10) 0.2545(5) 0.0299(2) 0.0409(7) Uani 1 1 d .
H9A H -0.0038 0.2682 -0.0075 0.049 Uiso 1 1 calc R
C13 C 0.15034(11) 0.7142(5) 0.4887(2) 0.0466(8) Uani 1 1 d .
H13A H 0.1219 0.7176 0.4544 0.070 Uiso 1 1 calc R
H13B H 0.1614 0.8343 0.4936 0.070 Uiso 1 1 calc R
H13C H 0.1543 0.6687 0.5448 0.070 Uiso 1 1 calc R
C8 C 0.03721(9) 0.3584(5) 0.1018(2) 0.0379(7) Uani 1 1 d .
H8A H 0.0209 0.4434 0.1144 0.046 Uiso 1 1 calc R
C10 C 0.04694(10) 0.1299(5) 0.0111(2) 0.0393(7) Uani 1 1 d .
H10A H 0.0362 0.0628 -0.0392 0.047 Uiso 1 1 calc R
C31 C 0.05762(10) 0.4449(6) 0.3613(3) 0.0500(10) Uani 1 1 d .
H31A H 0.0595 0.5104 0.4126 0.060 Uiso 1 1 calc R
H31B H 0.0298 0.4535 0.3214 0.060 Uiso 1 1 calc R
C32 C 0.07958(11) 0.8183(5) 0.2753(3) 0.0500(9) Uani 1 1 d .
H32A H 0.0768 0.8867 0.3220 0.060 Uiso 1 1 calc R
H32B H 0.1025 0.8678 0.2648 0.060 Uiso 1 1 calc R
C35 C 0.15897(16) -0.1979(7) 0.1593(4) 0.0815(17) Uani 1 1 d .
H35A H 0.1686 -0.2991 0.1985 0.098 Uiso 1 1 calc R
H35B H 0.1297 -0.1982 0.1394 0.098 Uiso 1 1 calc R
C36 C 0.1696(2) -0.2309(12) 0.0882(5) 0.116(3) Uani 1 1 d .
H36A H 0.1580 -0.3439 0.0621 0.174 Uiso 1 1 calc R
H36B H 0.1985 -0.2368 0.1066 0.174 Uiso 1 1 calc R
H36C H 0.1595 -0.1346 0.0473 0.174 Uiso 1 1 calc R
C34 C 0.04358(15) 0.8441(7) 0.1995(4) 0.0779(16) Uani 1 1 d .
H34A H 0.0400 0.9709 0.1858 0.117 Uiso 1 1 calc R
H34B H 0.0205 0.7992 0.2097 0.117 Uiso 1 1 calc R
H34C H 0.0462 0.7792 0.1524 0.117 Uiso 1 1 calc R
C33 C 0.0656(2) 0.2701(11) 0.3824(6) 0.132(3) Uani 1 1 d .
H33A H 0.0468 0.2251 0.4064 0.198 Uiso 1 1 calc R
H33B H 0.0927 0.2585 0.4239 0.198 Uiso 1 1 calc R
H33C H 0.0629 0.2013 0.3321 0.198 Uiso 1 1 calc R

loop_
_atom_site_aniso_label
_atom_site_aniso_U_11
_atom_site_aniso_U_22
_atom_site_aniso_U_33
_atom_site_aniso_U_23
_atom_site_aniso_U_13
_atom_site_aniso_U_12
Al1 0.0257(4) 0.0360(5) 0.0401(5) -0.0035(4) 0.0136(4) 0.0033(4)
Cl2 0.0401(5) 0.0544(6) 0.0681(6) 0.0274(5) 0.0039(4) -0.0013(4)
Cl1 0.0383(5) 0.0817(7) 0.0587(6) -0.0074(5) 0.0264(4) 0.0079(4)
Al2 0.0310(5) 0.0357(5) 0.0532(6) -0.0082(4) 0.0082(4) 0.0065(4)
N2 0.0240(11) 0.0352(13) 0.0341(13) -0.0017(10) 0.0090(10) 0.0034(10)
N3 0.0232(11) 0.0329(13) 0.0324(12) -0.0004(10) 0.0100(9) 0.0011(9)
N1 0.0278(11) 0.0297(12) 0.0324(12) 0.0003(10) 0.0121(10) 0.0008(9)
C5 0.0265(13) 0.0301(14) 0.0312(13) 0.0016(11) 0.0119(11) -0.0001(11)
C7 0.0243(13) 0.0347(15) 0.0326(14) 0.0024(12) 0.0085(11) -0.0006(11)
C12 0.0260(13) 0.0310(14) 0.0320(14) 0.0011(11) 0.0102(11) -0.0033(11)
C4 0.0253(13) 0.0382(16) 0.0370(15) -0.0028(12) 0.0119(12) 0.0009(12)
C3 0.0263(14) 0.0421(17) 0.0394(16) 0.0004(14) 0.0081(12) 0.0001(12)
C6 0.0226(13) 0.0340(14) 0.0310(13) 0.0017(11) 0.0112(11) 0.0009(11)
C2 0.0340(15) 0.0381(16) 0.0327(15) -0.0004(13) 0.0067(12) -0.0027(13)
C11 0.0346(15) 0.0351(15) 0.0359(15) -0.0025(13) 0.0137(13) -0.0030(13)
C1 0.0342(15) 0.0333(15) 0.0331(14) -0.0014(12) 0.0133(12) -0.0025(12)
C9 0.0294(15) 0.0460(18) 0.0383(16) 0.0038(14) 0.0026(12) -0.0031(13)
C13 0.0463(19) 0.051(2) 0.0428(18) -0.0131(16) 0.0167(15) 0.0010(16)
C8 0.0269(14) 0.0421(17) 0.0408(16) 0.0032(14) 0.0080(13) 0.0043(12)
C10 0.0396(17) 0.0411(17) 0.0330(15) -0.0017(13) 0.0088(13) -0.0082(14)
C31 0.0295(16) 0.074(3) 0.054(2) -0.0154(19) 0.0248(15) -0.0105(17)
C32 0.0390(18) 0.0354(18) 0.069(2) -0.0030(17) 0.0125(17) 0.0083(14)
C35 0.069(3) 0.059(3) 0.100(4) -0.026(3) 0.012(3) 0.020(2)
C36 0.113(6) 0.111(6) 0.141(7) -0.036(5) 0.067(5) -0.009(5)
C34 0.057(3) 0.062(3) 0.088(4) 0.027(3) -0.004(2) -0.008(2)
C33 0.124(6) 0.112(6) 0.213(10) 0.060(6) 0.124(7) 0.013(5)

loop_
_atom_type_symbol
_atom_type_description
_atom_type_scat_dispersion_real
_atom_type_scat_dispersion_imag
_atom_type_scat_source
C C 0.0033 0.0016 'International Tables Vol C Tables 4.2.6.8 and 6.1.1.4'
H H 0.0000 0.0000 'International Tables Vol C Tables 4.2.6.8 and 6.1.1.4'
N N 0.0061 0.0033 'International Tables Vol C Tables 4.2.6.8 and 6.1.1.4'
Al Al 0.0645 0.0514 'International Tables Vol C Tables 4.2.6.8 and 6.1.1.4'
Cl Cl 0.1484 0.1585 'International Tables Vol C Tables 4.2.6.8 and 6.1.1.4'

loop_
_geom_angle_atom_site_label_1
_geom_angle_atom_site_label_2
_geom_angle_atom_site_label_3
_geom_angle
N2 Al1 C32 115.05(16)
N2 Al1 C31 108.65(15)
C32 Al1 C31 119.54(18)
N2 Al1 N1 82.61(11)
C32 Al1 N1 113.83(14)
C31 Al1 N1 111.28(15)
N3 Al2 C35 115.39(18)
N3 Al2 Cl1 104.96(10)
C35 Al2 Cl1 115.3(2)
N3 Al2 Cl2 102.54(10)
C35 Al2 Cl2 106.5(2)
Cl1 Al2 Cl2 111.48(7)
C6 N2 C7 105.8(2)
C6 N2 Al1 114.7(2)
C7 N2 Al1 138.6(2)
C6 N3 C12 104.3(2)
C6 N3 Al2 130.5(2)
C12 N3 Al2 123.3(2)
C1 N1 C5 120.4(3)
C1 N1 Al1 125.4(2)
C5 N1 Al1 114.0(2)
N1 C5 C4 120.8(3)
N1 C5 C6 112.0(2)
C4 C5 C6 127.1(3)
N2 C7 C12 108.2(2)
N2 C7 C8 129.8(3)
C12 C7 C8 122.1(3)
C7 C12 C11 120.6(3)
C7 C12 N3 107.8(3)
C11 C12 N3 131.6(3)
C5 C4 C3 118.3(3)
C5 C4 H4A 120.8
C3 C4 H4A 120.8
C2 C3 C4 120.3(3)
C2 C3 H3A 119.8
C4 C3 H3A 119.8
N2 C6 N3 113.9(3)
N2 C6 C5 115.7(3)
N3 C6 C5 130.4(3)
C3 C2 C1 119.4(3)
C3 C2 H2A 120.3
C1 C2 H2A 120.3
C10 C11 C12 117.4(3)
C10 C11 H11A 121.3
C12 C11 H11A 121.3
N1 C1 C2 120.6(3)
N1 C1 C13 117.3(3)
C2 C1 C13 122.1(3)
C8 C9 C10 121.7(3)
C8 C9 H9A 119.1
C10 C9 H9A 119.1
C1 C13 H13A 109.5
C1 C13 H13B 109.5
H13A C13 H13B 109.5
C1 C13 H13C 109.5
H13A C13 H13C 109.5
H13B C13 H13C 109.5
C9 C8 C7 116.6(3)
C9 C8 H8A 121.7
C7 C8 H8A 121.7
C11 C10 C9 121.6(3)
C11 C10 H10A 119.2
C9 C10 H10A 119.2
C33 C31 Al1 118.0(3)
C33 C31 H31A 107.8
Al1 C31 H31A 107.8
C33 C31 H31B 107.8
Al1 C31 H31B 107.8
H31A C31 H31B 107.1
C34 C32 Al1 114.6(3)
C34 C32 H32A 108.6
Al1 C32 H32A 108.6
C34 C32 H32B 108.6
Al1 C32 H32B 108.6
H32A C32 H32B 107.6
C36 C35 Al2 118.1(5)
C36 C35 H35A 107.8
Al2 C35 H35A 107.8
C36 C35 H35B 107.8
Al2 C35 H35B 107.8
H35A C35 H35B 107.1
C35 C36 H36A 109.5
C35 C36 H36B 109.5
H36A C36 H36B 109.5
C35 C36 H36C 109.5
H36A C36 H36C 109.5
H36B C36 H36C 109.5
C32 C34 H34A 109.5
C32 C34 H34B 109.5
H34A C34 H34B 109.5
C32 C34 H34C 109.5
H34A C34 H34C 109.5
H34B C34 H34C 109.5
C31 C33 H33A 109.5
C31 C33 H33B 109.5
H33A C33 H33B 109.5
C31 C33 H33C 109.5
H33A C33 H33C 109.5
H33B C33 H33C 109.5

loop_
_geom_bond_atom_site_label_1
_geom_bond_atom_site_label_2
_geom_bond_distance
Al1 N2 1.925(3)
Al1 C32 1.966(4)
Al1 C31 1.976(4)
Al1 N1 1.990(3)
Cl2 Al2 2.1635(17)
Cl1 Al2 2.1479(16)
Al2 N3 1.953(3)
Al2 C35 1.965(5)
N2 C6 1.349(4)
N2 C7 1.382(4)
N3 C6 1.351(4)
N3 C12 1.417(4)
N1 C1 1.344(4)
N1 C5 1.368(4)
C5 C4 1.385(4)
C5 C6 1.476(4)
C7 C12 1.399(4)
C7 C8 1.406(4)
C12 C11 1.402(4)
C4 C3 1.397(4)
C4 H4A 0.9500
C3 C2 1.369(5)
C3 H3A 0.9500
C2 C1 1.393(4)
C2 H2A 0.9500
C11 C10 1.391(5)
C11 H11A 0.9500
C1 C13 1.494(5)
C9 C8 1.388(5)
C9 C10 1.399(5)
C9 H9A 0.9500
C13 H13A 0.9800
C13 H13B 0.9800
C13 H13C 0.9800
C8 H8A 0.9500
C10 H10A 0.9500
C31 C33 1.367(9)
C31 H31A 0.9900
C31 H31B 0.9900
C32 C34 1.473(6)
C32 H32A 0.9900
C32 H32B 0.9900
C35 C36 1.434(9)
C35 H35A 0.9900
C35 H35B 0.9900
C36 H36A 0.9800
C36 H36B 0.9800
C36 H36C 0.9800
C34 H34A 0.9800
C34 H34B 0.9800
C34 H34C 0.9800
C33 H33A 0.9800
C33 H33B 0.9800
C33 H33C 0.9800

loop_
_geom_torsion_atom_site_label_1
_geom_torsion_atom_site_label_2
_geom_torsion_atom_site_label_3
_geom_torsion_atom_site_label_4
_geom_torsion
C32 Al1 N2 C6 118.3(2)
C31 Al1 N2 C6 -104.7(3)
N1 Al1 N2 C6 5.4(2)
C32 Al1 N2 C7 -75.1(4)
C31 Al1 N2 C7 62.0(4)
N1 Al1 N2 C7 172.0(3)
C35 Al2 N3 C6 150.7(3)
Cl1 Al2 N3 C6 -81.2(3)
Cl2 Al2 N3 C6 35.4(3)
C35 Al2 N3 C12 -10.8(3)
Cl1 Al2 N3 C12 117.2(2)
Cl2 Al2 N3 C12 -126.2(2)
N2 Al1 N1 C1 175.6(3)
C32 Al1 N1 C1 61.5(3)
C31 Al1 N1 C1 -77.2(3)
N2 Al1 N1 C5 1.1(2)
C32 Al1 N1 C5 -113.0(2)
C31 Al1 N1 C5 108.3(2)
C1 N1 C5 C4 -3.8(4)
Al1 N1 C5 C4 171.0(2)
C1 N1 C5 C6 178.5(3)
Al1 N1 C5 C6 -6.7(3)
C6 N2 C7 C12 0.7(3)
Al1 N2 C7 C12 -166.8(3)
C6 N2 C7 C8 -179.7(3)
Al1 N2 C7 C8 12.9(6)
N2 C7 C12 C11 -178.5(3)
C8 C7 C12 C11 1.8(5)
N2 C7 C12 N3 0.4(3)
C8 C7 C12 N3 -179.3(3)
C6 N3 C12 C7 -1.3(3)
Al2 N3 C12 C7 164.3(2)
C6 N3 C12 C11 177.5(3)
Al2 N3 C12 C11 -16.9(5)
N1 C5 C4 C3 4.1(5)
C6 C5 C4 C3 -178.6(3)
C5 C4 C3 C2 -1.1(5)
C7 N2 C6 N3 -1.6(3)
Al1 N2 C6 N3 169.3(2)
C7 N2 C6 C5 178.5(2)
Al1 N2 C6 C5 -10.6(3)
C12 N3 C6 N2 1.9(3)
Al2 N3 C6 N2 -162.3(2)
C12 N3 C6 C5 -178.3(3)
Al2 N3 C6 C5 17.6(5)
N1 C5 C6 N2 11.4(4)
C4 C5 C6 N2 -166.1(3)
N1 C5 C6 N3 -168.5(3)
C4 C5 C6 N3 14.0(5)
C4 C3 C2 C1 -2.1(5)
C7 C12 C11 C10 -1.0(5)
N3 C12 C11 C10 -179.6(3)
C5 N1 C1 C2 0.5(5)
Al1 N1 C1 C2 -173.6(2)
C5 N1 C1 C13 179.0(3)
Al1 N1 C1 C13 4.8(4)
C3 C2 C1 N1 2.4(5)
C3 C2 C1 C13 -176.0(3)
C10 C9 C8 C7 -0.3(5)
N2 C7 C8 C9 179.3(3)
C12 C7 C8 C9 -1.1(5)
C12 C11 C10 C9 -0.5(5)
C8 C9 C10 C11 1.1(5)
N2 Al1 C31 C33 42.8(6)
C32 Al1 C31 C33 177.6(6)
N1 Al1 C31 C33 -46.4(6)
N2 Al1 C32 C34 60.2(4)
C31 Al1 C32 C34 -72.0(4)
N1 Al1 C32 C34 153.1(4)
N3 Al2 C35 C36 103.8(5)
Cl1 Al2 C35 C36 -18.9(6)
Cl2 Al2 C35 C36 -143.1(5)
